data_2016729
loop_
_publ_author_name
'Bakowicz, Julia'
'Turowska-Tyrk, Ilona'

_publ_section_title
;
 <i>rac</i>-3-Benzoyl-2-methylpropionic acid and its organic salts:
 possibilities of Yang photocyclization in crystals
;
_journal_coeditor_code SK3242
_journal_issue 8
_journal_name_full 'Acta Crystallographica Section C'
_journal_page_first o437
_journal_page_last o440
_journal_paper_doi 10.1107/S0108270108021380
_journal_volume 64
_journal_year 2008
_chemical_formula_iupac 'C4 H10 N O + , C11 H11 O3 - , H2 O'
_chemical_formula_moiety 'C4 H10 N O + , C11 H11 O3 - , H2 O'
_chemical_formula_sum 'C15 H23 N O5'
_chemical_formula_weight 297.34
_chemical_name_systematic
;
morpholinium <i>rac</i>-3-benzoyl-2-methylpropionate monohydrate
;
_space_group_IT_number 14
_symmetry_cell_setting monoclinic
_symmetry_space_group_name_Hall '-P 2yn'
_symmetry_space_group_name_H-M 'P 1 21/n 1'
_atom_sites_solution_hydrogens geom
_atom_sites_solution_primary direct
_atom_sites_solution_secondary difmap
_audit_creation_method SHELXL97
_cell_angle_alpha 90.00
_cell_angle_beta 99.21(3)
_cell_angle_gamma 90.00
_cell_formula_units_Z 4
_cell_length_a 15.010(5)
_cell_length_b 6.697(2)
_cell_length_c 16.017(5)
_cell_measurement_reflns_used 946
_cell_measurement_temperature 299(2)
_cell_measurement_theta_max 18.54
_cell_measurement_theta_min 2.74
_cell_volume 1589.3(9)
_computing_cell_refinement 'CrysAlisCCD (Oxford Diffraction, 2003)'
_computing_data_collection 'CrysAlisCCD (Oxford Diffraction, 2003)'
_computing_data_reduction 'CrysAlisRED (Oxford Diffraction, 2003)'
_computing_molecular_graphics 'ORTEP-3 for Windows (Farrugia, 1997)'
_computing_publication_material 'SHELXL97 (Sheldrick, 2008)'
_computing_structure_refinement 'SHELXL97 (Sheldrick, 2008)'
_computing_structure_solution 'SHELXS97 (Sheldrick, 2008)'
_diffrn_ambient_temperature 299(2)
_diffrn_measured_fraction_theta_full 0.985
_diffrn_measured_fraction_theta_max 0.985
_diffrn_measurement_device_type 'Kuma KM4 CCD'
_diffrn_measurement_method \w
_diffrn_radiation_monochromator graphite
_diffrn_radiation_source 'fine-focus sealed tube'
_diffrn_radiation_type MoK\a
_diffrn_radiation_wavelength 0.71073
_diffrn_reflns_av_R_equivalents 0.0603
_diffrn_reflns_av_sigmaI/netI 0.0708
_diffrn_reflns_limit_h_max 17
_diffrn_reflns_limit_h_min -16
_diffrn_reflns_limit_k_max 5
_diffrn_reflns_limit_k_min -7
_diffrn_reflns_limit_l_max 18
_diffrn_reflns_limit_l_min -18
_diffrn_reflns_number 8314
_diffrn_reflns_theta_full 24.99
_diffrn_reflns_theta_max 24.99
_diffrn_reflns_theta_min 3.30
_exptl_absorpt_coefficient_mu 0.093
_exptl_absorpt_correction_type none
_exptl_crystal_colour colourless
_exptl_crystal_density_diffrn 1.243
_exptl_crystal_density_method 'not measured'
_exptl_crystal_description block
_exptl_crystal_F_000 640
_exptl_crystal_size_max 0.50
_exptl_crystal_size_mid 0.20
_exptl_crystal_size_min 0.10
_refine_diff_density_max 0.124
_refine_diff_density_min -0.175
_refine_ls_extinction_method none
_refine_ls_goodness_of_fit_ref 0.958
_refine_ls_hydrogen_treatment mixed
_refine_ls_matrix_type full
_refine_ls_number_parameters 198
_refine_ls_number_reflns 2746
_refine_ls_number_restraints 0
_refine_ls_restrained_S_all 0.958
_refine_ls_R_factor_all 0.1299
_refine_ls_R_factor_gt 0.0549
_refine_ls_shift/su_max 0.000
_refine_ls_shift/su_mean 0.000
_refine_ls_structure_factor_coef Fsqd
_refine_ls_weighting_details 'calc w = 1/[\s^2^(Fo^2^)+(0.0479P)^2^] where P=(Fo^2^+2Fc^2^)/3'
_refine_ls_weighting_scheme calc
_refine_ls_wR_factor_gt 0.1001
_refine_ls_wR_factor_ref 0.1275
_reflns_number_gt 1366
_reflns_number_total 2746
_reflns_threshold_expression I>2\s(I)
_cod_data_source_file sk3242.cif
_cod_data_source_block II
_cod_original_sg_symbol_H-M 'P 21/n'
_cod_database_code 2016729
_cod_database_fobs_code 2016729

loop_
_symmetry_equiv_pos_as_xyz
'x, y, z'
'x+1/2, -y+1/2, z+1/2'
'-x, -y, -z'
'-x-1/2, y-1/2, -z-1/2'

loop_
_atom_site_type_symbol
_atom_site_label
_atom_site_fract_x
_atom_site_fract_y
_atom_site_fract_z
_atom_site_U_iso_or_equiv
_atom_site_adp_type
_atom_site_calc_flag
_atom_site_refinement_flags
_atom_site_occupancy
C C1 0.63835(18) 0.3001(5) 0.35558(15) 0.0457(7) Uani d . 1
C C2 0.55508(18) 0.3153(4) 0.39719(16) 0.0500(7) Uani d . 1
H H2 0.5287 0.4482 0.3852 0.060 Uiso calc R 1
C C3 0.5824(2) 0.2954(4) 0.49276(17) 0.0657(9) Uani d . 1
H H3A 0.6273 0.3940 0.5126 0.099 Uiso calc R 1
H H3B 0.6067 0.1645 0.5060 0.099 Uiso calc R 1
H H3C 0.5305 0.3153 0.5198 0.099 Uiso calc R 1
C C4 0.48522(19) 0.1631(4) 0.36415(17) 0.0567(8) Uani d . 1
H H4A 0.4329 0.1822 0.3919 0.068 Uiso calc R 1
H H4B 0.5093 0.0312 0.3792 0.068 Uiso calc R 1
C C5 0.4554(2) 0.1711(5) 0.27033(19) 0.0581(8) Uani d . 1
C C6 0.39609(19) 0.0119(4) 0.22858(19) 0.0535(8) Uani d . 1
C C7 0.3609(2) 0.0309(5) 0.1435(2) 0.0703(9) Uani d . 1
H H7 0.3740 0.1439 0.1139 0.084 Uiso calc R 1
C C8 0.3068(2) -0.1153(6) 0.1025(2) 0.0852(11) Uani d . 1
H H8 0.2833 -0.1003 0.0455 0.102 Uiso calc R 1
C C9 0.2874(2) -0.2819(6) 0.1444(3) 0.0841(11) Uani d . 1
H H9 0.2509 -0.3808 0.1160 0.101 Uiso calc R 1
C C10 0.3212(2) -0.3042(5) 0.2279(3) 0.0790(10) Uani d . 1
H H10 0.3078 -0.4185 0.2564 0.095 Uiso calc R 1
C C11 0.3754(2) -0.1585(5) 0.2708(2) 0.0647(9) Uani d . 1
H H11 0.3981 -0.1747 0.3279 0.078 Uiso calc R 1
O O1 0.67893(13) 0.4583(3) 0.34239(11) 0.0595(6) Uani d . 1
O O2 0.66569(12) 0.1310(3) 0.33849(12) 0.0597(6) Uani d . 1
O O3 0.47971(15) 0.3070(3) 0.22875(14) 0.0829(7) Uani d . 1
C C12 0.5972(2) 0.7779(4) 0.17666(18) 0.0578(8) Uani d . 1
H H12A 0.6205 0.8741 0.2200 0.069 Uiso calc R 1
H H12B 0.5381 0.7350 0.1868 0.069 Uiso calc R 1
C C13 0.5891(2) 0.8731(4) 0.09166(19) 0.0661(9) Uani d . 1
H H13A 0.5473 0.9843 0.0886 0.079 Uiso calc R 1
H H13B 0.6474 0.9250 0.0836 0.079 Uiso calc R 1
C C14 0.6188(2) 0.5741(5) 0.02879(19) 0.0691(9) Uani d . 1
H H14A 0.6774 0.6237 0.0206 0.083 Uiso calc R 1
H H14B 0.5975 0.4829 -0.0172 0.083 Uiso calc R 1
C C15 0.6280(2) 0.4640(4) 0.11092(19) 0.0621(9) Uani d . 1
H H15A 0.5704 0.4058 0.1178 0.075 Uiso calc R 1
H H15B 0.6716 0.3569 0.1114 0.075 Uiso calc R 1
N N1 0.65827(14) 0.6046(3) 0.18126(13) 0.0511(6) Uani d . 1
H H1A 0.6592 0.5417 0.2310 0.061 Uiso calc R 1
H H1B 0.7147 0.6466 0.1783 0.061 Uiso calc R 1
O O4 0.55822(14) 0.7352(3) 0.02660(13) 0.0692(6) Uani d . 1
O O5 0.6530(2) 0.7933(5) 0.44136(17) 0.0928(9) Uani d . 1
H HO5A 0.657(3) 0.882(6) 0.412(3) 0.14(2) Uiso d . 1
H HO5B 0.669(3) 0.687(6) 0.409(3) 0.136(18) Uiso d . 1

loop_
_atom_site_aniso_label
_atom_site_aniso_U_11
_atom_site_aniso_U_22
_atom_site_aniso_U_33
_atom_site_aniso_U_12
_atom_site_aniso_U_13
_atom_site_aniso_U_23
C1 0.0459(18) 0.0575(18) 0.0334(16) 0.0032(16) 0.0055(13) 0.0074(15)
C2 0.0487(18) 0.0547(18) 0.0498(18) 0.0023(14) 0.0179(15) 0.0022(14)
C3 0.078(2) 0.073(2) 0.049(2) -0.0087(17) 0.0210(17) -0.0052(16)
C4 0.0509(19) 0.074(2) 0.0483(18) -0.0019(16) 0.0160(15) 0.0088(15)
C5 0.0455(19) 0.070(2) 0.060(2) 0.0048(16) 0.0121(16) 0.0142(18)
C6 0.0417(18) 0.072(2) 0.0486(19) 0.0043(15) 0.0133(15) 0.0059(16)
C7 0.062(2) 0.094(2) 0.056(2) 0.000(2) 0.0108(18) 0.009(2)
C8 0.073(3) 0.120(3) 0.062(2) -0.009(2) 0.009(2) -0.006(2)
C9 0.064(2) 0.101(3) 0.089(3) -0.014(2) 0.019(2) -0.034(3)
C10 0.068(2) 0.083(2) 0.089(3) -0.010(2) 0.020(2) -0.004(2)
C11 0.053(2) 0.083(2) 0.058(2) -0.0019(18) 0.0120(17) 0.0066(19)
O1 0.0673(14) 0.0552(12) 0.0583(13) -0.0111(11) 0.0167(11) 0.0105(10)
O2 0.0583(14) 0.0512(12) 0.0734(14) 0.0036(10) 0.0227(11) -0.0042(10)
O3 0.0900(17) 0.0867(16) 0.0693(15) -0.0188(13) 0.0040(13) 0.0266(13)
C12 0.055(2) 0.0631(19) 0.055(2) 0.0059(16) 0.0109(15) -0.0038(16)
C13 0.070(2) 0.062(2) 0.065(2) 0.0071(17) 0.0059(18) 0.0054(18)
C14 0.067(2) 0.087(2) 0.054(2) -0.006(2) 0.0113(17) -0.0118(19)
C15 0.058(2) 0.0526(18) 0.079(2) -0.0045(15) 0.0185(18) -0.0086(18)
N1 0.0463(15) 0.0606(15) 0.0478(14) -0.0028(12) 0.0121(12) 0.0143(12)
O4 0.0602(14) 0.0887(16) 0.0551(13) 0.0061(12) -0.0017(11) 0.0017(12)
O5 0.134(2) 0.0627(17) 0.0805(19) 0.0028(17) 0.0148(17) 0.0079(17)

loop_
_atom_type_symbol
_atom_type_description
_atom_type_scat_dispersion_real
_atom_type_scat_dispersion_imag
_atom_type_scat_source
C C 0.0033 0.0016 'International Tables Vol C Tables 4.2.6.8 and 6.1.1.4'
H H 0.0000 0.0000 'International Tables Vol C Tables 4.2.6.8 and 6.1.1.4'
N N 0.0061 0.0033 'International Tables Vol C Tables 4.2.6.8 and 6.1.1.4'
O O 0.0106 0.0060 'International Tables Vol C Tables 4.2.6.8 and 6.1.1.4'

loop_
_geom_angle_atom_site_label_1
_geom_angle_atom_site_label_2
_geom_angle_atom_site_label_3
_geom_angle
O2 C1 O1 122.8(3)
O2 C1 C2 118.8(3)
O1 C1 C2 118.3(3)
C4 C2 C1 112.3(2)
C4 C2 C3 110.8(2)
C1 C2 C3 109.1(2)
C4 C2 H2 108.1
C1 C2 H2 108.1
C3 C2 H2 108.1
C2 C3 H3A 109.5
C2 C3 H3B 109.5
H3A C3 H3B 109.5
C2 C3 H3C 109.5
H3A C3 H3C 109.5
H3B C3 H3C 109.5
C2 C4 C5 114.2(2)
C2 C4 H4A 108.7
C5 C4 H4A 108.7
C2 C4 H4B 108.7
C5 C4 H4B 108.7
H4A C4 H4B 107.6
O3 C5 C6 120.2(3)
O3 C5 C4 120.5(3)
C6 C5 C4 119.3(3)
C11 C6 C7 118.3(3)
C11 C6 C5 122.6(3)
C7 C6 C5 119.1(3)
C8 C7 C6 120.6(3)
C8 C7 H7 119.7
C6 C7 H7 119.7
C9 C8 C7 120.6(3)
C9 C8 H8 119.7
C7 C8 H8 119.7
C8 C9 C10 120.0(4)
C8 C9 H9 120.0
C10 C9 H9 120.0
C9 C10 C11 120.6(3)
C9 C10 H10 119.7
C11 C10 H10 119.7
C10 C11 C6 120.0(3)
C10 C11 H11 120.0
C6 C11 H11 120.0
N1 C12 C13 110.0(2)
N1 C12 H12A 109.7
C13 C12 H12A 109.7
N1 C12 H12B 109.7
C13 C12 H12B 109.7
H12A C12 H12B 108.2
O4 C13 C12 111.3(2)
O4 C13 H13A 109.4
C12 C13 H13A 109.4
O4 C13 H13B 109.4
C12 C13 H13B 109.4
H13A C13 H13B 108.0
O4 C14 C15 111.6(2)
O4 C14 H14A 109.3
C15 C14 H14A 109.3
O4 C14 H14B 109.3
C15 C14 H14B 109.3
H14A C14 H14B 108.0
N1 C15 C14 109.2(2)
N1 C15 H15A 109.8
C14 C15 H15A 109.8
N1 C15 H15B 109.8
C14 C15 H15B 109.8
H15A C15 H15B 108.3
C12 N1 C15 110.4(2)
C12 N1 H1A 109.6
C15 N1 H1A 109.6
C12 N1 H1B 109.6
C15 N1 H1B 109.6
H1A N1 H1B 108.1
C14 O4 C13 110.4(2)
HO5A O5 HO5B 101(4)

loop_
_geom_bond_atom_site_label_1
_geom_bond_atom_site_label_2
_geom_bond_distance
C1 O2 1.249(3)
C1 O1 1.257(3)
C1 C2 1.511(3)
C2 C4 1.497(4)
C2 C3 1.526(3)
C2 H2 0.9800
C3 H3A 0.9600
C3 H3B 0.9600
C3 H3C 0.9600
C4 C5 1.499(4)
C4 H4A 0.9700
C4 H4B 0.9700
C5 O3 1.218(3)
C5 C6 1.478(4)
C6 C11 1.387(4)
C6 C7 1.387(4)
C7 C8 1.370(4)
C7 H7 0.9300
C8 C9 1.358(4)
C8 H8 0.9300
C9 C10 1.361(4)
C9 H9 0.9300
C10 C11 1.380(4)
C10 H10 0.9300
C11 H11 0.9300
C12 N1 1.474(3)
C12 C13 1.491(4)
C12 H12A 0.9700
C12 H12B 0.9700
C13 O4 1.414(3)
C13 H13A 0.9700
C13 H13B 0.9700
C14 O4 1.408(3)
C14 C15 1.495(4)
C14 H14A 0.9700
C14 H14B 0.9700
C15 N1 1.483(3)
C15 H15A 0.9700
C15 H15B 0.9700
N1 H1A 0.9000
N1 H1B 0.9000
O5 HO5A 0.77(4)
O5 HO5B 0.93(4)

loop_
_geom_torsion_atom_site_label_1
_geom_torsion_atom_site_label_2
_geom_torsion_atom_site_label_3
_geom_torsion_atom_site_label_4
_geom_torsion
O2 C1 C2 C4 -37.7(3)
O1 C1 C2 C4 144.8(2)
O2 C1 C2 C3 85.7(3)
O1 C1 C2 C3 -91.8(3)
C1 C2 C4 C5 -56.9(3)
C3 C2 C4 C5 -179.3(2)
C2 C4 C5 O3 -8.1(4)
C2 C4 C5 C6 171.8(2)
O3 C5 C6 C11 171.8(3)
C4 C5 C6 C11 -8.1(4)
O3 C5 C6 C7 -6.9(4)
C4 C5 C6 C7 173.2(3)
C11 C6 C7 C8 0.2(4)
C5 C6 C7 C8 179.0(3)
C6 C7 C8 C9 -0.5(5)
C7 C8 C9 C10 0.4(5)
C8 C9 C10 C11 0.0(5)
C9 C10 C11 C6 -0.3(5)
C7 C6 C11 C10 0.2(4)
C5 C6 C11 C10 -178.6(3)
N1 C12 C13 O4 57.2(3)
O4 C14 C15 N1 -57.5(3)
C13 C12 N1 C15 -54.5(3)
C14 C15 N1 C12 54.3(3)
C15 C14 O4 C13 60.6(3)
C12 C13 O4 C14 -60.1(3)
